data_2014776
loop_
_publ_author_name
'Torben Birk'
'Henning Osholm S\/orensen'
'Jesper Bendix'

_publ_section_title
;
 Two square-pyramidal chromium(V)--nitride complexes:
 bis(2-methylquinolin-8-olato)nitridochromium(V) and
 nitridobis(2-sulfidopyridine <i>N</i>-oxide)chromium(V)
;
_journal_issue 5
_journal_name_full 'Acta Crystallographica Section C'
_journal_page_first m231
_journal_page_last m233
_journal_paper_doi 10.1107/S0108270105008693
_journal_volume 61
_journal_year 2005
_chemical_formula_iupac '[Cr (C5 H4 N O S)2 N]'
_chemical_formula_moiety 'C10 H8 Cr N3 O2 S2'
_chemical_formula_sum 'C10 H8 Cr N3 O2 S2'
_chemical_formula_weight 318.31
_chemical_name_systematic
;
nitridobis(2-sulfidopyridine N-oxide)chromium(V)
;
_space_group_IT_number 61
_symmetry_cell_setting orthorhombic
_symmetry_space_group_name_Hall '-P 2ac 2ab'
_symmetry_space_group_name_H-M 'P b c a'
_atom_sites_solution_hydrogens difmap
_atom_sites_solution_primary direct
_atom_sites_solution_secondary difmap
_cell_angle_alpha 90.00
_cell_angle_beta 90.00
_cell_angle_gamma 90.00
_cell_formula_units_Z 8
_cell_length_a 11.0511(12)
_cell_length_b 14.1558(12)
_cell_length_c 15.2486(11)
_cell_measurement_reflns_used 47810
_cell_measurement_temperature 122.0(10)
_cell_measurement_theta_max 35
_cell_measurement_theta_min 2.7
_cell_volume 2385.4(4)
_computing_cell_refinement COLLECT
_computing_data_collection 'COLLECT (Nonius, 1999)'
_computing_data_reduction 'EVALCCD (Duisenberg <i>et al.</i>, 2003)'
_computing_molecular_graphics 'Platon (Spek, 2003)'
_computing_publication_material 'program (reference?)'
_computing_structure_refinement 'SHELXL97 (Sheldrick, 1997)'
_computing_structure_solution 'SIR97 (Altomare <i>et al.</i>, 1999)'
_diffrn_ambient_temperature 122.0(10)
_diffrn_measured_fraction_theta_full 1.000
_diffrn_measured_fraction_theta_max 1.000
_diffrn_measurement_device_type 'Nonius KappaCCD'
_diffrn_measurement_method ' \f and \w scans'
_diffrn_radiation_monochromator graphite
_diffrn_radiation_source 'fine-focus sealed tube'
_diffrn_radiation_type MoK\a
_diffrn_radiation_wavelength 0.71073
_diffrn_reflns_av_R_equivalents 0.0426
_diffrn_reflns_av_sigmaI/netI 0.0136
_diffrn_reflns_limit_h_max 17
_diffrn_reflns_limit_h_min -17
_diffrn_reflns_limit_k_max 22
_diffrn_reflns_limit_k_min -22
_diffrn_reflns_limit_l_max 24
_diffrn_reflns_limit_l_min -24
_diffrn_reflns_number 85248
_diffrn_reflns_theta_full 34.98
_diffrn_reflns_theta_max 34.98
_diffrn_reflns_theta_min 2.69
_diffrn_standards_decay_% 0
_diffrn_standards_number 0
_exptl_absorpt_coefficient_mu 1.304
_exptl_absorpt_correction_T_max 0.856
_exptl_absorpt_correction_T_min 0.710
_exptl_absorpt_correction_type numerical
_exptl_absorpt_process_details
;
gaussian numerical integration (Coppens, 1970)
;
_exptl_crystal_colour 'dark red'
_exptl_crystal_density_diffrn 1.773
_exptl_crystal_density_method 'not measured'
_exptl_crystal_description block
_exptl_crystal_F_000 1288
_exptl_crystal_size_max 0.34
_exptl_crystal_size_mid 0.32
_exptl_crystal_size_min 0.17
_refine_diff_density_max 1.176
_refine_diff_density_min -0.433
_refine_ls_extinction_method none
_refine_ls_goodness_of_fit_ref 1.072
_refine_ls_hydrogen_treatment constr
_refine_ls_matrix_type full
_refine_ls_number_parameters 163
_refine_ls_number_reflns 5236
_refine_ls_number_restraints 0
_refine_ls_restrained_S_all 1.072
_refine_ls_R_factor_all 0.0348
_refine_ls_R_factor_gt 0.0253
_refine_ls_shift/su_max 0.000
_refine_ls_shift/su_mean 0.000
_refine_ls_structure_factor_coef Fsqd
_refine_ls_weighting_details 'calc w=1/[\s^2^(Fo^2^)+(0.0294P)^2^+2.1443P] where P=(Fo^2^+2Fc^2^)/3'
_refine_ls_weighting_scheme calc
_refine_ls_wR_factor_gt 0.0648
_refine_ls_wR_factor_ref 0.0736
_reflns_number_gt 4479
_reflns_number_total 5236
_reflns_threshold_expression I>2\s(I)
_cod_data_source_file bg1000.cif
_cod_data_source_block II
_cod_depositor_comments
;
The following automatic conversions were performed:
'_symmetry_cell_setting' value 'Orthorhombic' changed to 'orthorhombic'
according to '/home/saulius/struct/CIF-dictionaries/cif_core.dic'
dictionary named 'cif_core.dic' version 2.4.1 from 2010-06-29.

Automatic conversion script
Id: cif_fix_enum 1527 2010-12-29 10:47:43Z saulius 

The following automatic conversions were performed:

'_symmetry_cell_setting' value 'Orthorhombic' changed to
'orthorhombic' according to
/home/saulius/struct/CIF-dictionaries/cif_core.dic dictionary named
'cif_core.dic' version 2.4.1 from 2010-06-29.

Automatic conversion script
Id: cif_fix_values 1715 2011-07-08 13:25:40Z adriana 
;
_cod_original_sg_symbol_H-M 'P bca'
_cod_database_code 2014776
_cod_database_fobs_code 2014776

loop_
_symmetry_equiv_pos_as_xyz
'x, y, z'
'-x+1/2, -y, z+1/2'
'x+1/2, -y+1/2, -z'
'-x, y+1/2, -z+1/2'
'-x, -y, -z'
'x-1/2, y, -z-1/2'
'-x-1/2, y-1/2, z'
'x, -y-1/2, z-1/2'

loop_
_atom_site_label
_atom_site_fract_x
_atom_site_fract_y
_atom_site_fract_z
_atom_site_U_iso_or_equiv
_atom_site_adp_type
_atom_site_calc_flag
_atom_site_refinement_flags
_atom_site_occupancy
_atom_site_disorder_assembly
_atom_site_disorder_group
_atom_site_type_symbol
Cr1 0.150718(16) 0.403096(12) 0.078491(12) 0.01248(4) Uani d . 1 . . Cr
N3 0.25475(11) 0.37550(8) 0.14282(7) 0.0213(2) Uani d . 1 . . N
S1 0.23750(3) 0.37689(2) -0.060213(19) 0.01581(6) Uani d . 1 . . S
O1 0.05758(8) 0.29140(6) 0.04969(6) 0.01724(15) Uani d . 1 . . O
N1 0.09790(8) 0.23336(7) -0.01433(6) 0.01300(15) Uani d . 1 . . N
C1 0.18627(10) 0.26250(8) -0.06994(7) 0.01355(17) Uani d . 1 . . C
C2 0.22459(12) 0.19791(9) -0.13436(8) 0.0190(2) Uani d . 1 . . C
H2 0.2882 0.2148 -0.1733 0.023 Uiso calc R 1 . . H
C3 0.17083(13) 0.11044(9) -0.14157(8) 0.0206(2) Uani d . 1 . . C
H3 0.1975 0.0670 -0.1850 0.025 Uiso calc R 1 . . H
C4 0.07672(12) 0.08590(9) -0.08458(8) 0.0194(2) Uani d . 1 . . C
H4 0.0374 0.0265 -0.0899 0.023 Uiso calc R 1 . . H
C5 0.04200(11) 0.14852(8) -0.02105(8) 0.01635(19) Uani d . 1 . . C
H5 -0.0213 0.1325 0.0184 0.020 Uiso calc R 1 . . H
S11 0.17019(3) 0.56583(2) 0.06097(2) 0.01734(6) Uani d . 1 . . S
N11 0.00946(9) 0.52577(7) 0.18492(6) 0.01339(15) Uani d . 1 . . N
O11 0.01309(8) 0.43684(6) 0.15243(6) 0.01775(16) Uani d . 1 . . O
C11 0.07867(10) 0.59451(7) 0.14809(7) 0.01295(17) Uani d . 1 . . C
C12 0.06965(11) 0.68604(8) 0.18362(8) 0.01715(19) Uani d . 1 . . C
H12 0.1176 0.7357 0.1601 0.021 Uiso calc R 1 . . H
C13 -0.00837(12) 0.70427(9) 0.25243(8) 0.0196(2) Uani d . 1 . . C
H13 -0.0137 0.7660 0.2765 0.023 Uiso calc R 1 . . H
C14 -0.07907(11) 0.63134(9) 0.28629(8) 0.0197(2) Uani d . 1 . . C
H14 -0.1339 0.6432 0.3330 0.024 Uiso calc R 1 . . H
C15 -0.06893(11) 0.54209(9) 0.25157(8) 0.01692(19) Uani d . 1 . . C
H15 -0.1168 0.4920 0.2742 0.020 Uiso calc R 1 . . H

loop_
_atom_site_aniso_label
_atom_site_aniso_U_11
_atom_site_aniso_U_22
_atom_site_aniso_U_33
_atom_site_aniso_U_12
_atom_site_aniso_U_13
_atom_site_aniso_U_23
Cr1 0.01444(8) 0.01070(7) 0.01229(7) 0.00035(5) -0.00110(6) -0.00006(5)
N3 0.0231(5) 0.0218(5) 0.0189(4) 0.0034(4) -0.0055(4) 0.0002(4)
S1 0.01571(11) 0.01588(11) 0.01583(11) -0.00325(9) 0.00164(9) 0.00016(9)
O1 0.0201(4) 0.0149(3) 0.0168(3) -0.0018(3) 0.0053(3) -0.0039(3)
N1 0.0134(4) 0.0124(4) 0.0133(4) -0.0006(3) -0.0005(3) -0.0005(3)
C1 0.0128(4) 0.0154(4) 0.0125(4) 0.0001(3) -0.0005(3) 0.0007(3)
C2 0.0208(5) 0.0195(5) 0.0166(5) 0.0012(4) 0.0032(4) -0.0018(4)
C3 0.0276(6) 0.0177(5) 0.0166(5) 0.0022(4) 0.0008(4) -0.0042(4)
C4 0.0250(5) 0.0156(5) 0.0175(5) -0.0020(4) -0.0028(4) -0.0022(4)
C5 0.0178(5) 0.0142(4) 0.0170(4) -0.0034(4) -0.0011(4) -0.0006(4)
S11 0.02033(13) 0.01345(11) 0.01822(12) -0.00135(9) 0.00600(10) 0.00070(9)
N11 0.0130(4) 0.0139(4) 0.0132(4) -0.0006(3) -0.0004(3) 0.0011(3)
O11 0.0215(4) 0.0106(3) 0.0211(4) -0.0013(3) 0.0021(3) -0.0019(3)
C11 0.0129(4) 0.0119(4) 0.0140(4) 0.0002(3) -0.0006(3) 0.0011(3)
C12 0.0182(5) 0.0136(4) 0.0196(5) 0.0001(4) -0.0013(4) -0.0004(4)
C13 0.0211(5) 0.0179(5) 0.0197(5) 0.0038(4) -0.0021(4) -0.0043(4)
C14 0.0181(5) 0.0241(5) 0.0170(5) 0.0032(4) 0.0009(4) -0.0029(4)
C15 0.0157(4) 0.0205(5) 0.0145(4) 0.0000(4) 0.0014(3) 0.0013(4)

loop_
_atom_type_symbol
_atom_type_description
_atom_type_scat_dispersion_real
_atom_type_scat_dispersion_imag
_atom_type_scat_source
C C 0.0033 0.0016 'International Tables Vol C Tables 4.2.6.8 and 6.1.1.4'
H H 0.0000 0.0000 'International Tables Vol C Tables 4.2.6.8 and 6.1.1.4'
O O 0.0106 0.0060 'International Tables Vol C Tables 4.2.6.8 and 6.1.1.4'
N N 0.0061 0.0033 'International Tables Vol C Tables 4.2.6.8 and 6.1.1.4'
S S 0.1246 0.1234 'International Tables Vol C Tables 4.2.6.8 and 6.1.1.4'
Cr Cr 0.3209 0.6236 'International Tables Vol C Tables 4.2.6.8 and 6.1.1.4'

loop_
_geom_angle_atom_site_label_1
_geom_angle_atom_site_label_2
_geom_angle_atom_site_label_3
_geom_angle
N3 Cr1 O1 109.24(5)
N3 Cr1 O11 105.79(5)
O1 Cr1 O11 85.22(4)
N3 Cr1 S11 104.57(5)
O1 Cr1 S11 146.14(3)
O11 Cr1 S11 84.05(3)
N3 Cr1 S1 103.02(5)
O1 Cr1 S1 83.34(3)
O11 Cr1 S1 151.11(3)
S11 Cr1 S1 90.870(12)
C1 S1 Cr1 95.27(4)
N1 O1 Cr1 119.00(7)
O1 N1 C5 116.32(9)
O1 N1 C1 120.24(9)
C5 N1 C1 123.39(10)
N1 C1 C2 117.06(10)
N1 C1 S1 117.94(8)
C2 C1 S1 124.91(9)
C3 C2 C1 120.66(11)
C3 C2 H2 119.7
C1 C2 H2 119.7
C2 C3 C4 119.60(11)
C2 C3 H3 120.2
C4 C3 H3 120.2
C5 C4 C3 119.18(11)
C5 C4 H4 120.4
C3 C4 H4 120.4
N1 C5 C4 120.01(11)
N1 C5 H5 120.0
C4 C5 H5 120.0
C11 S11 Cr1 95.20(4)
O11 N11 C15 116.87(9)
O11 N11 C11 119.87(9)
C15 N11 C11 123.20(10)
N11 O11 Cr1 117.51(7)
N11 C11 C12 117.39(10)
N11 C11 S11 118.78(8)
C12 C11 S11 123.82(9)
C13 C12 C11 120.53(11)
C13 C12 H12 119.7
C11 C12 H12 119.7
C12 C13 C14 119.51(11)
C12 C13 H13 120.2
C14 C13 H13 120.2
C15 C14 C13 119.50(11)
C15 C14 H14 120.3
C13 C14 H14 120.3
N11 C15 C14 119.85(11)
N11 C15 H15 120.1
C14 C15 H15 120.1

loop_
_geom_bond_atom_site_label_1
_geom_bond_atom_site_label_2
_geom_bond_site_symmetry_2
_geom_bond_distance
_geom_bond_publ_flag
Cr1 N3 . 1.5609(11) ?
Cr1 O1 . 1.9371(9) ?
Cr1 O11 . 1.9526(9) ?
Cr1 S11 . 2.3290(4) ?
Cr1 S1 . 2.3517(4) ?
S1 C1 . 1.7217(12) ?
O1 N1 . 1.3515(12) ?
N1 C5 . 1.3545(14) ?
N1 C1 . 1.3577(14) ?
C1 C2 . 1.4072(16) ?
C2 C3 . 1.3778(18) ?
C2 H2 . 0.9500 ?
C3 C4 . 1.3991(19) ?
C3 H3 . 0.9500 ?
C4 C5 . 1.3680(17) ?
C4 H4 . 0.9500 ?
C5 H5 . 0.9500 ?
S11 C11 . 1.7183(11) ?
N11 O11 . 1.3534(13) ?
N11 C15 . 1.3553(15) ?
N11 C11 . 1.3592(14) ?
C11 C12 . 1.4080(16) ?
C12 C13 . 1.3823(18) ?
C12 H12 . 0.9500 ?
C13 C14 . 1.3939(19) ?
C13 H13 . 0.9500 ?
C14 C15 . 1.3745(18) ?
C14 H14 . 0.9500 ?
C15 H15 . 0.9500 ?

loop_
_geom_torsion_atom_site_label_1
_geom_torsion_atom_site_label_2
_geom_torsion_atom_site_label_3
_geom_torsion_atom_site_label_4
_geom_torsion
N3 Cr1 S1 C1 92.38(6)
O1 Cr1 S1 C1 -15.89(5)
O11 Cr1 S1 C1 -83.24(7)
S11 Cr1 S1 C1 -162.45(4)
N3 Cr1 O1 N1 -82.99(9)
O11 Cr1 O1 N1 171.95(8)
S11 Cr1 O1 N1 100.09(8)
S1 Cr1 O1 N1 18.52(7)
Cr1 O1 N1 C5 168.54(8)
Cr1 O1 N1 C1 -14.11(13)
O1 N1 C1 C2 179.34(10)
C5 N1 C1 C2 -3.51(16)
O1 N1 C1 S1 -3.88(13)
C5 N1 C1 S1 173.27(9)
Cr1 S1 C1 N1 14.90(9)
Cr1 S1 C1 C2 -168.60(10)
N1 C1 C2 C3 2.15(17)
S1 C1 C2 C3 -174.39(10)
C1 C2 C3 C4 0.39(19)
C2 C3 C4 C5 -1.75(19)
O1 N1 C5 C4 179.48(11)
C1 N1 C5 C4 2.23(17)
C3 C4 C5 N1 0.52(18)
N3 Cr1 S11 C11 -89.05(6)
O1 Cr1 S11 C11 87.95(6)
O11 Cr1 S11 C11 15.76(5)
S1 Cr1 S11 C11 167.26(4)
C15 N11 O11 Cr1 -164.90(8)
C11 N11 O11 Cr1 17.89(13)
N3 Cr1 O11 N11 83.20(9)
O1 Cr1 O11 N11 -168.14(8)
S11 Cr1 O11 N11 -20.30(7)
S1 Cr1 O11 N11 -101.24(8)
O11 N11 C11 C12 178.92(10)
C15 N11 C11 C12 1.90(16)
O11 N11 C11 S11 -0.38(14)
C15 N11 C11 S11 -177.40(9)
Cr1 S11 C11 N11 -12.80(9)
Cr1 S11 C11 C12 167.95(9)
N11 C11 C12 C13 -0.92(17)
S11 C11 C12 C13 178.35(9)
C11 C12 C13 C14 -0.44(18)
C12 C13 C14 C15 0.91(19)
O11 N11 C15 C14 -178.57(10)
C11 N11 C15 C14 -1.46(17)
C13 C14 C15 N11 0.00(18)
